data_7203004
loop_
_publ_author_name
'Wang, Su-Na'
'Sun, Ran'
'Wang, Xiao-Shi'
'Li, Yi-Zhi'
'Pan, Yi'
'Bai, Junfeng'
'Scheer, Manfred'
'You, Xiao-Zeng'

_publ_section_title
;
 Versatile lanthanide coordination assemblies due to the synergistic
 effect of lanthanide contraction and flexibility of a flexible
 tricarboxylate ligand
;
_journal_issue 11
_journal_name_full CrystEngComm
_journal_page_first 1051
_journal_paper_doi 10.1039/b708104a
_journal_volume 9
_journal_year 2007
_chemical_formula_moiety 'C9 H10 Eu N3 O8 S3, 2(H2 O)'
_chemical_formula_sum 'C9 H14 Eu N3 O10 S3'
_chemical_formula_weight 572.37
_chemical_name_systematic
;
?
;
_space_group_IT_number 2
_symmetry_cell_setting triclinic
_symmetry_space_group_name_Hall '-P 1'
_symmetry_space_group_name_H-M 'P -1'
_atom_sites_solution_hydrogens geom
_atom_sites_solution_primary direct
_atom_sites_solution_secondary difmap
_audit_creation_method SHELXL-97
_cell_angle_alpha 99.135(7)
_cell_angle_beta 99.531(5)
_cell_angle_gamma 96.161(6)
_cell_formula_units_Z 2
_cell_length_a 8.403(4)
_cell_length_b 9.008(5)
_cell_length_c 11.651(6)
_cell_measurement_reflns_used 2110
_cell_measurement_temperature 298(2)
_cell_measurement_theta_max 28.00
_cell_measurement_theta_min 2.48
_cell_volume 850.6(8)
_computing_cell_refinement SMART
_computing_data_collection 'SMART (Bruker, 2000)'
_computing_data_reduction 'SAINT (Bruker, 2000)'
_computing_molecular_graphics SHELXTL
_computing_publication_material SHELXTL
_computing_structure_refinement SHELXTL
_computing_structure_solution 'SHELXTL (Bruker, 2000)'
_diffrn_ambient_temperature 298(2)
_diffrn_measured_fraction_theta_full 0.987
_diffrn_measured_fraction_theta_max 0.987
_diffrn_measurement_device_type 'Bruker Smart Aepex CCD area detector'
_diffrn_measurement_method 'phi and omega scans'
_diffrn_radiation_monochromator graphite
_diffrn_radiation_source 'fine-focus sealed tube'
_diffrn_radiation_type MoK\a
_diffrn_radiation_wavelength 0.71073
_diffrn_reflns_av_R_equivalents 0.0357
_diffrn_reflns_av_sigmaI/netI 0.0656
_diffrn_reflns_limit_h_max 9
_diffrn_reflns_limit_h_min -9
_diffrn_reflns_limit_k_max 10
_diffrn_reflns_limit_k_min -6
_diffrn_reflns_limit_l_max 12
_diffrn_reflns_limit_l_min -13
_diffrn_reflns_number 4453
_diffrn_reflns_theta_full 25.00
_diffrn_reflns_theta_max 24.99
_diffrn_reflns_theta_min 2.31
_exptl_absorpt_coefficient_mu 4.113
_exptl_absorpt_correction_T_max 0.40
_exptl_absorpt_correction_T_min 0.30
_exptl_absorpt_correction_type multi-scan
_exptl_absorpt_process_details 'SADABS, Brucker(2000)'
_exptl_crystal_colour colourless
_exptl_crystal_density_diffrn 2.235
_exptl_crystal_density_method 'not measured'
_exptl_crystal_description block
_exptl_crystal_F_000 560
_exptl_crystal_size_max 0.30
_exptl_crystal_size_mid 0.25
_exptl_crystal_size_min 0.22
_refine_diff_density_max 1.251
_refine_diff_density_min -1.909
_refine_diff_density_rms 0.184
_refine_ls_extinction_method none
_refine_ls_goodness_of_fit_ref 1.066
_refine_ls_hydrogen_treatment constr
_refine_ls_matrix_type full
_refine_ls_number_parameters 235
_refine_ls_number_reflns 2950
_refine_ls_number_restraints 0
_refine_ls_restrained_S_all 1.066
_refine_ls_R_factor_all 0.0496
_refine_ls_R_factor_gt 0.0393
_refine_ls_shift/su_max 0.001
_refine_ls_shift/su_mean 0.000
_refine_ls_structure_factor_coef Fsqd
_refine_ls_weighting_details 'calc w=1/[\s^2^(Fo^2^)+(0.0434P)^2^+0.2007P] where P=(Fo^2^+2Fc^2^)/3'
_refine_ls_weighting_scheme calc
_refine_ls_wR_factor_gt 0.0908
_refine_ls_wR_factor_ref 0.0960
_reflns_number_gt 2517
_reflns_number_total 2950
_reflns_threshold_expression >2sigma(I)
_cod_data_source_file b708104a.txt
_cod_data_source_block 060118c
_cod_depositor_comments
;
The following automatic conversions were performed:
'_symmetry_cell_setting' value 'Triclinic' changed to 'triclinic'
according to '/home/saulius/struct/CIF-dictionaries/cif_core.dic'
dictionary named 'cif_core.dic' version 2.4.1 from 2010-06-29.

Automatic conversion script
Id: cif_fix_enum 1527 2010-12-29 10:47:43Z saulius 
;
_cod_original_cell_volume 850.5(8)
_cod_database_code 7203004

loop_
_symmetry_equiv_pos_as_xyz
'x, y, z'
'-x, -y, -z'

loop_
_atom_site_label
_atom_site_type_symbol
_atom_site_fract_x
_atom_site_fract_y
_atom_site_fract_z
_atom_site_U_iso_or_equiv
_atom_site_adp_type
_atom_site_occupancy
_atom_site_symmetry_multiplicity
_atom_site_calc_flag
_atom_site_refinement_flags
_atom_site_disorder_assembly
_atom_site_disorder_group
Eu1 Eu 0.52686(4) 1.16921(4) 0.41244(3) 0.01808(13) Uani 1 1 d . . .
C1 C -0.0200(8) 0.5943(7) 0.2218(6) 0.0205(14) Uani 1 1 d . . .
C2 C 0.1935(8) 0.5323(8) 0.1462(6) 0.0228(15) Uani 1 1 d . . .
C3 C -0.0297(8) 0.3604(8) 0.1198(6) 0.0228(15) Uani 1 1 d . . .
C4 C 0.0027(8) 0.9006(8) 0.3134(6) 0.0258(16) Uani 1 1 d . . .
H4A H 0.0147 0.9117 0.2337 0.039 Uiso 1 1 calc R . .
H4B H -0.0578 0.9800 0.3422 0.039 Uiso 1 1 calc R . .
C5 C 0.1715(8) 0.9296(7) 0.3899(6) 0.0195(14) Uani 1 1 d . . .
C6 C 0.4565(8) 0.7548(8) 0.2039(6) 0.0221(15) Uani 1 1 d . . .
H6A H 0.5537 0.7969 0.1791 0.033 Uiso 1 1 calc R . .
H6B H 0.3713 0.8153 0.1822 0.033 Uiso 1 1 calc R . .
C7 C 0.4913(8) 0.7699(8) 0.3381(6) 0.0211(15) Uani 1 1 d . . .
C8 C -0.3249(8) 0.1779(8) 0.0797(6) 0.0250(16) Uani 1 1 d . . .
H8A H -0.3518 0.2782 0.0715 0.038 Uiso 1 1 calc R . .
H8B H -0.3937 0.1062 0.0149 0.038 Uiso 1 1 calc R . .
C9 C -0.3686(8) 0.1427(7) 0.1941(6) 0.0205(15) Uani 1 1 d . . .
N1 N 0.1305(7) 0.6389(6) 0.2077(5) 0.0233(13) Uani 1 1 d . . .
N2 N 0.1188(7) 0.3920(6) 0.0959(5) 0.0267(14) Uani 1 1 d . . .
N3 N -0.1063(7) 0.4564(6) 0.1819(5) 0.0244(13) Uani 1 1 d . . .
O1 O 0.2581(6) 1.0440(6) 0.3712(4) 0.0312(12) Uani 1 1 d . . .
O2 O 0.2143(5) 0.8473(5) 0.4633(4) 0.0228(10) Uani 1 1 d . . .
O3 O 0.5373(6) 0.9031(5) 0.3963(4) 0.0227(10) Uani 1 1 d . . .
O4 O 0.4737(6) 0.6586(5) 0.3893(4) 0.0239(11) Uani 1 1 d . . .
O5 O -0.2635(6) 0.1391(6) 0.2838(4) 0.0263(11) Uani 1 1 d . . .
O6 O -0.5178(6) 0.1249(6) 0.1968(4) 0.0297(12) Uani 1 1 d . . .
O1W O 0.6777(6) 1.4156(5) 0.4030(5) 0.0368(13) Uani 1 1 d . . .
H1WB H 0.7760 1.4237 0.4382 0.044 Uiso 1 1 d R . .
H1WC H 0.6286 1.4822 0.4373 0.044 Uiso 1 1 d R . .
O2W O 0.3356(6) 1.3494(6) 0.3726(5) 0.0344(13) Uani 1 1 d . . .
H2WA H 0.2337 1.3525 0.3625 0.041 Uiso 1 1 d R . .
H2WC H 0.3727 1.3791 0.3155 0.041 Uiso 1 1 d R . .
O3W O 0.2908(7) 0.1648(7) -0.0218(5) 0.0447(15) Uani 1 1 d . . .
H3WA H 0.2028 0.1570 0.0048 0.054 Uiso 1 1 d R . .
H3WC H 0.3713 0.1812 0.0354 0.054 Uiso 1 1 d R . .
O4W O 0.0163(7) 0.3263(7) 0.4039(5) 0.0458(15) Uani 1 1 d . . .
H4WA H -0.0381 0.2502 0.3555 0.055 Uiso 1 1 d R . .
H4WC H 0.0292 0.3066 0.4734 0.055 Uiso 1 1 d R . .
S2 S 0.3951(2) 0.5637(2) 0.12410(15) 0.0244(4) Uani 1 1 d . . .
S1 S -0.1191(2) 0.7213(2) 0.30455(16) 0.0256(4) Uani 1 1 d . . .
S3 S -0.1159(2) 0.1727(2) 0.06280(16) 0.0280(4) Uani 1 1 d . . .

loop_
_atom_site_aniso_label
_atom_site_aniso_U_11
_atom_site_aniso_U_22
_atom_site_aniso_U_33
_atom_site_aniso_U_23
_atom_site_aniso_U_13
_atom_site_aniso_U_12
Eu1 0.0222(2) 0.0148(2) 0.0186(2) 0.00753(14) 0.00446(13) 0.00050(13)
C1 0.022(4) 0.018(3) 0.021(4) 0.006(3) 0.001(3) 0.002(3)
C2 0.021(4) 0.029(4) 0.019(4) 0.006(3) 0.004(3) 0.001(3)
C3 0.024(4) 0.020(4) 0.023(4) 0.005(3) 0.003(3) -0.003(3)
C4 0.020(4) 0.025(4) 0.031(4) 0.010(3) -0.002(3) 0.003(3)
C5 0.018(3) 0.015(3) 0.027(4) 0.002(3) 0.008(3) 0.001(3)
C6 0.023(4) 0.020(4) 0.023(4) 0.010(3) 0.002(3) -0.003(3)
C7 0.017(3) 0.022(4) 0.027(4) 0.006(3) 0.010(3) 0.002(3)
C8 0.026(4) 0.028(4) 0.018(4) 0.005(3) 0.001(3) -0.007(3)
C9 0.030(4) 0.013(3) 0.022(4) 0.007(3) 0.009(3) 0.005(3)
N1 0.024(3) 0.023(3) 0.021(3) 0.004(3) 0.001(2) -0.003(3)
N2 0.028(3) 0.024(3) 0.026(3) 0.004(3) 0.003(3) -0.003(3)
N3 0.022(3) 0.023(3) 0.028(3) 0.007(3) 0.004(2) -0.001(3)
O1 0.026(3) 0.027(3) 0.040(3) 0.016(2) -0.003(2) 0.000(2)
O2 0.023(3) 0.020(2) 0.025(3) 0.009(2) 0.001(2) 0.001(2)
O3 0.031(3) 0.015(2) 0.022(2) 0.004(2) 0.007(2) -0.001(2)
O4 0.038(3) 0.013(2) 0.022(3) 0.009(2) 0.006(2) 0.002(2)
O5 0.028(3) 0.032(3) 0.020(3) 0.008(2) 0.002(2) 0.005(2)
O6 0.028(3) 0.041(3) 0.021(3) 0.010(2) 0.006(2) -0.005(2)
O1W 0.037(3) 0.019(3) 0.057(4) 0.008(3) 0.020(3) 0.001(2)
O2W 0.032(3) 0.029(3) 0.047(3) 0.018(3) 0.006(2) 0.007(2)
O3W 0.032(3) 0.063(4) 0.039(3) 0.003(3) 0.010(3) 0.013(3)
O4W 0.039(3) 0.055(4) 0.040(3) 0.011(3) 0.002(3) -0.003(3)
S2 0.0234(9) 0.0241(9) 0.0239(9) -0.0008(7) 0.0080(7) -0.0033(7)
S1 0.0205(9) 0.0217(9) 0.0338(10) 0.0033(8) 0.0068(8) -0.0001(7)
S3 0.0299(10) 0.0214(9) 0.0311(10) -0.0003(8) 0.0115(8) -0.0059(8)

loop_
_atom_type_symbol
_atom_type_description
_atom_type_scat_dispersion_real
_atom_type_scat_dispersion_imag
_atom_type_scat_source
C C 0.0033 0.0016 'International Tables Vol C Tables 4.2.6.8 and 6.1.1.4'
H H 0.0000 0.0000 'International Tables Vol C Tables 4.2.6.8 and 6.1.1.4'
O O 0.0106 0.0060 'International Tables Vol C Tables 4.2.6.8 and 6.1.1.4'
Eu Eu -0.1578 3.6682 'International Tables Vol C Tables 4.2.6.8 and 6.1.1.4'
S S 0.1246 0.1234 'International Tables Vol C Tables 4.2.6.8 and 6.1.1.4'
N N 0.0061 0.0033 'International Tables Vol C Tables 4.2.6.8 and 6.1.1.4'

loop_
_geom_angle_atom_site_label_1
_geom_angle_atom_site_label_2
_geom_angle_atom_site_label_3
_geom_angle
_geom_angle_site_symmetry_1
_geom_angle_site_symmetry_3
_geom_angle_publ_flag
O1 Eu1 O3 71.87(17) . . ?
O1 Eu1 O6 80.84(17) . 1_665 ?
O3 Eu1 O6 86.44(16) . 1_665 ?
O1 Eu1 O2 137.86(16) . 2_676 ?
O3 Eu1 O2 75.77(15) . 2_676 ?
O6 Eu1 O2 123.47(16) 1_665 2_676 ?
O1 Eu1 O2W 70.08(17) . . ?
O3 Eu1 O2W 141.12(17) . . ?
O6 Eu1 O2W 79.99(18) 1_665 . ?
O2 Eu1 O2W 141.16(17) 2_676 . ?
O1 Eu1 O1W 139.68(17) . . ?
O3 Eu1 O1W 145.04(17) . . ?
O6 Eu1 O1W 85.65(17) 1_665 . ?
O2 Eu1 O1W 80.48(17) 2_676 . ?
O2W Eu1 O1W 70.23(18) . . ?
O1 Eu1 O5 126.66(17) . 1_665 ?
O3 Eu1 O5 79.97(16) . 1_665 ?
O6 Eu1 O5 52.55(16) 1_665 1_665 ?
O2 Eu1 O5 71.50(16) 2_676 1_665 ?
O2W Eu1 O5 117.47(17) . 1_665 ?
O1W Eu1 O5 68.26(16) . 1_665 ?
O1 Eu1 O3 72.48(16) . 2_676 ?
O3 Eu1 O3 73.32(17) . 2_676 ?
O6 Eu1 O3 150.35(16) 1_665 2_676 ?
O2 Eu1 O3 72.90(15) 2_676 2_676 ?
O2W Eu1 O3 102.20(16) . 2_676 ?
O1W Eu1 O3 123.23(16) . 2_676 ?
O5 Eu1 O3 139.60(15) 1_665 2_676 ?
O1 Eu1 O4 100.28(17) . 2_676 ?
O3 Eu1 O4 122.28(14) . 2_676 ?
O6 Eu1 O4 150.41(16) 1_665 2_676 ?
O2 Eu1 O4 75.13(16) 2_676 2_676 ?
O2W Eu1 O4 72.85(16) . 2_676 ?
O1W Eu1 O4 74.42(16) . 2_676 ?
O5 Eu1 O4 133.00(16) 1_665 2_676 ?
O3 Eu1 O4 50.84(14) 2_676 2_676 ?
O1 Eu1 C9 105.81(19) . 1_665 ?
O3 Eu1 C9 86.18(17) . 1_665 ?
O6 Eu1 C9 26.44(18) 1_665 1_665 ?
O2 Eu1 C9 98.11(18) 2_676 1_665 ?
O2W Eu1 C9 96.55(18) . 1_665 ?
O1W Eu1 C9 72.08(18) . 1_665 ?
O5 Eu1 C9 26.62(17) 1_665 1_665 ?
O3 Eu1 C9 159.02(17) 2_676 1_665 ?
O4 Eu1 C9 146.48(17) 2_676 1_665 ?
O1 Eu1 C7 89.31(18) . 2_676 ?
O3 Eu1 C7 96.99(17) . 2_676 ?
O6 Eu1 C7 168.03(17) 1_665 2_676 ?
O2 Eu1 C7 68.49(17) 2_676 2_676 ?
O2W Eu1 C7 90.32(18) . 2_676 ?
O1W Eu1 C7 97.73(18) . 2_676 ?
O5 Eu1 C7 139.30(16) 1_665 2_676 ?
O3 Eu1 C7 25.81(16) 2_676 2_676 ?
O4 Eu1 C7 25.55(16) 2_676 2_676 ?
C9 Eu1 C7 164.76(19) 1_665 2_676 ?
O1 Eu1 Eu1 67.59(12) . 2_676 ?
O3 Eu1 Eu1 38.01(11) . 2_676 ?
O6 Eu1 Eu1 121.41(12) 1_665 2_676 ?
O2 Eu1 Eu1 70.28(11) 2_676 2_676 ?
O2W Eu1 Eu1 127.27(12) . 2_676 ?
O1W Eu1 Eu1 147.87(13) . 2_676 ?
O5 Eu1 Eu1 112.61(11) 1_665 2_676 ?
O3 Eu1 Eu1 35.32(10) 2_676 2_676 ?
O4 Eu1 Eu1 85.20(10) 2_676 2_676 ?
C9 Eu1 Eu1 124.06(13) 1_665 2_676 ?
C7 Eu1 Eu1 59.65(14) 2_676 2_676 ?
O1 Eu1 H1WC 127.5 . . ?
O3 Eu1 H1WC 160.5 . . ?
O6 Eu1 H1WC 94.2 1_665 . ?
O2 Eu1 H1WC 87.8 2_676 . ?
O2W Eu1 H1WC 57.6 . . ?
O1W Eu1 H1WC 16.9 . . ?
O5 Eu1 H1WC 85.0 1_665 . ?
O3 Eu1 H1WC 112.1 2_676 . ?
O4 Eu1 H1WC 61.4 2_676 . ?
C9 Eu1 H1WC 85.9 1_665 . ?
C7 Eu1 H1WC 86.3 2_676 . ?
Eu1 Eu1 H1WC 144.2 2_676 . ?
O1 Eu1 H2WC 80.4 . . ?
O3 Eu1 H2WC 143.8 . . ?
O6 Eu1 H2WC 66.1 1_665 . ?
O2 Eu1 H2WC 138.8 2_676 . ?
O2W Eu1 H2WC 18.2 . . ?
O1W Eu1 H2WC 59.4 . . ?
O5 Eu1 H2WC 99.3 1_665 . ?
O3 Eu1 H2WC 120.2 2_676 . ?
O4 Eu1 H2WC 84.8 2_676 . ?
C9 Eu1 H2WC 79.3 1_665 . ?
C7 Eu1 H2WC 105.7 2_676 . ?
Eu1 Eu1 H2WC 144.1 2_676 . ?
H1WC Eu1 H2WC 51.1 . . ?
N1 C1 N3 126.7(6) . . ?
N1 C1 S1 119.0(5) . . ?
N3 C1 S1 114.2(5) . . ?
N1 C2 N2 126.5(6) . . ?
N1 C2 S2 120.9(5) . . ?
N2 C2 S2 112.6(5) . . ?
N3 C3 N2 125.5(6) . . ?
N3 C3 S3 121.9(5) . . ?
N2 C3 S3 112.5(5) . . ?
C5 C4 S1 118.1(5) . . ?
C5 C4 H4A 107.8 . . ?
S1 C4 H4A 107.8 . . ?
C5 C4 H4B 107.8 . . ?
S1 C4 H4B 107.8 . . ?
H4A C4 H4B 107.1 . . ?
O2 C5 O1 125.7(6) . . ?
O2 C5 C4 121.7(6) . . ?
O1 C5 C4 112.6(6) . . ?
C7 C6 S2 114.9(5) . . ?
C7 C6 H6A 108.6 . . ?
S2 C6 H6A 108.6 . . ?
C7 C6 H6B 108.6 . . ?
S2 C6 H6B 108.6 . . ?
H6A C6 H6B 107.5 . . ?
O4 C7 O3 121.2(6) . . ?
O4 C7 C6 122.7(6) . . ?
O3 C7 C6 116.1(6) . . ?
O4 C7 Eu1 62.2(3) . 2_676 ?
O3 C7 Eu1 61.0(3) . 2_676 ?
C6 C7 Eu1 164.3(5) . 2_676 ?
C9 C8 S3 116.9(5) . . ?
C9 C8 H8A 108.1 . . ?
S3 C8 H8A 108.1 . . ?
C9 C8 H8B 108.1 . . ?
S3 C8 H8B 108.1 . . ?
H8A C8 H8B 107.3 . . ?
O6 C9 O5 121.3(6) . . ?
O6 C9 C8 115.6(6) . . ?
O5 C9 C8 123.0(6) . . ?
O6 C9 Eu1 60.0(3) . 1_445 ?
O5 C9 Eu1 63.1(3) . 1_445 ?
C8 C9 Eu1 162.3(5) . 1_445 ?
C2 N1 C1 113.3(6) . . ?
C3 N2 C2 113.9(6) . . ?
C3 N3 C1 113.8(6) . . ?
C5 O1 Eu1 142.1(4) . . ?
C5 O2 Eu1 133.6(4) . 2_676 ?
C7 O3 Eu1 148.8(4) . . ?
C7 O3 Eu1 93.2(4) . 2_676 ?
Eu1 O3 Eu1 106.68(16) . 2_676 ?
C7 O4 Eu1 92.2(4) . 2_676 ?
C9 O5 Eu1 90.3(4) . 1_445 ?
C9 O6 Eu1 93.5(4) . 1_445 ?
Eu1 O1W H1WB 110.9 . . ?
Eu1 O1W H1WC 105.6 . . ?
H1WB O1W H1WC 110.6 . . ?
Eu1 O2W H2WA 138.9 . . ?
Eu1 O2W H2WC 97.5 . . ?
H2WA O2W H2WC 109.4 . . ?
H3WA O3W H3WC 109.5 . . ?
H4WA O4W H4WC 109.6 . . ?
C2 S2 C6 100.6(3) . . ?
C1 S1 C4 102.9(3) . . ?
C3 S3 C8 101.7(3) . . ?

loop_
_geom_bond_atom_site_label_1
_geom_bond_atom_site_label_2
_geom_bond_distance
_geom_bond_site_symmetry_2
_geom_bond_publ_flag
Eu1 O1 2.350(5) . ?
Eu1 O3 2.387(5) . ?
Eu1 O6 2.438(5) 1_665 ?
Eu1 O2 2.438(5) 2_676 ?
Eu1 O2W 2.446(5) . ?
Eu1 O1W 2.462(5) . ?
Eu1 O5 2.505(5) 1_665 ?
Eu1 O3 2.542(4) 2_676 ?
Eu1 O4 2.570(5) 2_676 ?
Eu1 C9 2.809(7) 1_665 ?
Eu1 C7 2.903(7) 2_676 ?
Eu1 Eu1 3.9553(16) 2_676 ?
Eu1 H1WC 2.8119 . ?
Eu1 H2WC 2.6914 . ?
C1 N1 1.329(9) . ?
C1 N3 1.340(8) . ?
C1 S1 1.747(7) . ?
C2 N1 1.316(9) . ?
C2 N2 1.344(9) . ?
C2 S2 1.756(7) . ?
C3 N3 1.327(9) . ?
C3 N2 1.335(9) . ?
C3 S3 1.745(7) . ?
C4 C5 1.517(9) . ?
C4 S1 1.795(7) . ?
C4 H4A 0.9700 . ?
C4 H4B 0.9700 . ?
C5 O2 1.252(8) . ?
C5 O1 1.266(8) . ?
C6 C7 1.524(9) . ?
C6 S2 1.799(7) . ?
C6 H6A 0.9700 . ?
C6 H6B 0.9700 . ?
C7 O4 1.253(8) . ?
C7 O3 1.266(8) . ?
C7 Eu1 2.903(7) 2_676 ?
C8 C9 1.511(9) . ?
C8 S3 1.804(7) . ?
C8 H8A 0.9700 . ?
C8 H8B 0.9700 . ?
C9 O6 1.253(8) . ?
C9 O5 1.259(8) . ?
C9 Eu1 2.809(7) 1_445 ?
O2 Eu1 2.438(4) 2_676 ?
O3 Eu1 2.542(4) 2_676 ?
O4 Eu1 2.570(5) 2_676 ?
O5 Eu1 2.505(5) 1_445 ?
O6 Eu1 2.438(5) 1_445 ?
O1W H1WB 0.8492 . ?
O1W H1WC 0.8493 . ?
O2W H2WA 0.8489 . ?
O2W H2WC 0.8470 . ?
O3W H3WA 0.8478 . ?
O3W H3WC 0.8495 . ?
O4W H4WA 0.8495 . ?
O4W H4WC 0.8479 . ?

loop_
_geom_hbond_atom_site_label_D
_geom_hbond_atom_site_label_H
_geom_hbond_atom_site_label_A
_geom_hbond_distance_DH
_geom_hbond_distance_HA
_geom_hbond_distance_DA
_geom_hbond_angle_DHA
_geom_hbond_site_symmetry_A
O3W H3WA S3 0.85 2.88 3.715(6) 168.2 .
O3W H3WA N2 0.85 2.44 2.925(8) 116.9 .
O4W H4WA O5 0.85 2.02 2.764(7) 145.4 .
O1W H1WC O2W 0.85 2.43 3.118(8) 138.3 2_686
O4W H4WC S1 0.85 2.63 3.470(6) 169.7 2_566
O1W H1WB O4W 0.85 2.35 3.038(8) 137.8 1_665
O3W H3WC O6 0.85 2.12 2.875(7) 148.0 1_655
O2W H2WA O4W 0.85 1.96 2.757(8) 155.0 1_565
O1W H1WC O4 0.85 2.24 2.930(7) 138.4 1_565
